data_7240315
loop_
_publ_author_name
'Wang, Ruirui'
'Wang, Haili'
'Wang, Juan'
'Bai, Feifei'
'Ma, Yue'
'Li, Licun'
'Wang, Qinglun'
'Zhao, Bin'
'Cheng, Peng'

_publ_section_title
;
 The different magnetic relaxation behaviors in [Fe(CN)6]3&#x2212; or
 [Co(CN)6]3&#x2212; bridged 3d--4f heterometallic compounds
;
_journal_name_full CrystEngComm
_journal_paper_doi 10.1039/D0CE00039F
_journal_year 2020
_chemical_formula_moiety 'C60 H56 Fe2 Ho2 N28 O8, 5(H2 O)'
_chemical_formula_sum 'C60 H66 Fe2 Ho2 N28 O13'
_chemical_formula_weight 1828.96
_space_group_crystal_system triclinic
_space_group_IT_number 2
_space_group_name_Hall '-P 1'
_space_group_name_H-M_alt 'P -1'
_atom_sites_solution_hydrogens mixed
_atom_sites_solution_primary direct
_audit_creation_date 2020-02-24
_audit_creation_method
;
Olex2 1.2
(compiled 2018.05.29 svn.r3508 for OlexSys, GUI svn.r5506)
;
_audit_update_record
;
2020-03-12 deposited with the CCDC.	2020-03-26 downloaded from the CCDC.
;
_cell_angle_alpha 77.430(2)
_cell_angle_beta 87.145(3)
_cell_angle_gamma 70.506(2)
_cell_formula_units_Z 1
_cell_length_a 11.8560(9)
_cell_length_b 12.9142(8)
_cell_length_c 12.9156(9)
_cell_measurement_reflns_used 9981
_cell_measurement_temperature 299.37
_cell_measurement_theta_max 25.85
_cell_measurement_theta_min 3.10
_cell_volume 1818.9(2)
_computing_molecular_graphics 'Olex2 (Dolomanov et al., 2009)'
_computing_publication_material 'Olex2 (Dolomanov et al., 2009)'
_computing_structure_refinement 'XL (Sheldrick, 2008)'
_computing_structure_solution 'XS (Sheldrick, 2008)'
_diffrn_ambient_temperature 299.37
_diffrn_measured_fraction_theta_full 0.969
_diffrn_measured_fraction_theta_max 0.969
_diffrn_measurement_device_type 'CCD area detector'
_diffrn_measurement_method 'phi and omega scans'
_diffrn_radiation_monochromator graphite
_diffrn_radiation_type MoK\a
_diffrn_radiation_wavelength 0.71073
_diffrn_reflns_av_R_equivalents 0.1169
_diffrn_reflns_av_unetI/netI 0.0507
_diffrn_reflns_Laue_measured_fraction_full 0.969
_diffrn_reflns_Laue_measured_fraction_max 0.969
_diffrn_reflns_limit_h_max 14
_diffrn_reflns_limit_h_min -14
_diffrn_reflns_limit_k_max 15
_diffrn_reflns_limit_k_min -15
_diffrn_reflns_limit_l_max 15
_diffrn_reflns_limit_l_min -15
_diffrn_reflns_number 77709
_diffrn_reflns_point_group_measured_fraction_full 0.969
_diffrn_reflns_point_group_measured_fraction_max 0.969
_diffrn_reflns_theta_full 24.997
_diffrn_reflns_theta_max 24.997
_diffrn_reflns_theta_min 3.100
_exptl_absorpt_coefficient_mu 2.621
_exptl_absorpt_correction_T_max 0.7961
_exptl_absorpt_correction_T_min 0.6524
_exptl_absorpt_process_details SABABS
_exptl_crystal_colour colourless
_exptl_crystal_colour_primary colourless
_exptl_crystal_density_diffrn 1.670
_exptl_crystal_description block
_exptl_crystal_F_000 912
_exptl_crystal_size_max 0.2
_exptl_crystal_size_mid 0.2
_exptl_crystal_size_min 0.2
_refine_diff_density_max 1.028
_refine_diff_density_min -0.987
_refine_diff_density_rms 0.152
_refine_ls_extinction_method none
_refine_ls_goodness_of_fit_ref 1.087
_refine_ls_hydrogen_treatment constr
_refine_ls_matrix_type full
_refine_ls_number_parameters 485
_refine_ls_number_reflns 6214
_refine_ls_number_restraints 4
_refine_ls_restrained_S_all 1.087
_refine_ls_R_factor_all 0.0682
_refine_ls_R_factor_gt 0.0530
_refine_ls_shift/su_max 0.001
_refine_ls_shift/su_mean 0.000
_refine_ls_structure_factor_coef Fsqd
_refine_ls_weighting_details 'w=1/[\s^2^(Fo^2^)+(0.0258P)^2^+14.3926P] where P=(Fo^2^+2Fc^2^)/3'
_refine_ls_weighting_scheme calc
_refine_ls_wR_factor_gt 0.0927
_refine_ls_wR_factor_ref 0.0989
_reflns_Friedel_coverage 0.000
_reflns_number_gt 5308
_reflns_number_total 6214
_reflns_threshold_expression 'I > 2\s(I)'
_cod_data_source_file d0ce00039f2.cif
_cod_data_source_block 201505130407
_cod_database_code 7240315
_shelx_shelxl_version_number 2014/7
_shelx_space_group_comment
;
The symmetry employed for this shelxl refinement is uniquely defined
by the following loop, which should always be used as a source of
symmetry information in preference to the above space-group names.
They are only intended as comments.
;
_shelx_estimated_absorpt_t_max 0.622
_shelx_estimated_absorpt_t_min 0.622
_olex2_refinement_description
;
1. Fixed Uiso
 At 1.2 times of:
  All C(H) groups, All N(H) groups
 At 1.5 times of:
  All C(H,H,H) groups, All O(H,H) groups
2. Restrained distances
 H6a-N13_$1
 2 with sigma of 0.02
 H1-H16c
 2.2 with sigma of 0.02
 H4a-O4 = O4-H4b
 0.85 with sigma of 0.02
3. Others
 Fixed Sof: O5(0.5) H5a(0.5) H5b(0.5)
4.a Riding coordinates:
 O4(H4a,H4b), O5(H5a,H5b), O7(H7a,H7b)
4.b Free rotating group:
 O6(H6a,H6b)
4.c Aromatic/amide H refined with riding coordinates:
 N1(H1), N6(H6), C8(H8), C9(H9), C10(H10), C11(H11), C13(H13), C14(H14),
 C15(H15), C18(H18), C19(H19), C20(H20), C21(H21), C22(H22)
4.d Idealised Me refined as rotating group:
 C12(H12a,H12b,H12c), C16(H16a,H16b,H16c), C23(H23a,H23b,H23c), C24(H24a,H24b,
 H24c)
;
_olex2_submission_special_instructions 'No special instructions were received'

loop_
_space_group_symop_operation_xyz
'x, y, z'
'-x, -y, -z'

loop_
_atom_site_label
_atom_site_type_symbol
_atom_site_fract_x
_atom_site_fract_y
_atom_site_fract_z
_atom_site_U_iso_or_equiv
_atom_site_adp_type
_atom_site_occupancy
_atom_site_site_symmetry_order
_atom_site_calc_flag
_atom_site_refinement_flags_posn
_atom_site_refinement_flags_adp
_atom_site_refinement_flags_occupancy
_atom_site_disorder_assembly
_atom_site_disorder_group
Ho1 Ho 0.83264(3) 0.80129(3) 0.42525(2) 0.01739(10) Uani 1 1 d . . . . .
Fe1 Fe 0.47482(8) 1.19190(8) 0.24452(7) 0.0201(2) Uani 1 1 d . . . . .
O1 O 0.9366(4) 0.9213(4) 0.3205(4) 0.0283(11) Uani 1 1 d . . . . .
O2 O 0.9658(4) 0.7066(4) 0.5703(4) 0.0285(11) Uani 1 1 d . . . . .
O3 O 0.8379(4) 0.9366(4) 0.5200(4) 0.0309(11) Uani 1 1 d . . . . .
O4 O 0.9952(4) 0.6858(4) 0.3483(4) 0.0339(12) Uani 1 1 d D . . . .
H4A H 1.0425 0.7088 0.3059 0.051 Uiso 1 1 d DR . . . .
H4B H 1.0232 0.6149 0.3655 0.051 Uiso 1 1 d DR . . . .
N1 N 0.8349(5) 0.9475(5) 0.1694(4) 0.0268(13) Uani 1 1 d . . . . .
H1 H 0.8161 0.9815 0.1044 0.032 Uiso 1 1 calc DR . . . .
N2 N 0.7902(5) 0.8649(4) 0.2197(4) 0.0228(12) Uani 1 1 d . . . . .
N3 N 0.7140(5) 0.7106(4) 0.3347(4) 0.0206(12) Uani 1 1 d . . . . .
N4 N 0.8382(5) 0.6024(4) 0.5104(4) 0.0217(12) Uani 1 1 d . . . . .
N5 N 0.9050(5) 0.5500(5) 0.6050(4) 0.0242(13) Uani 1 1 d . . . . .
N6 N 1.1737(6) 0.4885(6) 0.9094(5) 0.0414(17) Uani 1 1 d . . . . .
H6 H 1.2152 0.4652 0.9677 0.050 Uiso 1 1 calc R . . . .
N7 N 1.0565(6) 1.2304(6) 0.0869(5) 0.0451(17) Uani 1 1 d . . . . .
N8 N 0.7437(6) 1.1119(5) 0.5480(5) 0.0364(15) Uani 1 1 d . . . . .
N9 N 0.6609(5) 0.9752(5) 0.3640(4) 0.0290(14) Uani 1 1 d . . . . .
N10 N 0.3205(5) 1.2024(5) 0.4429(5) 0.0292(14) Uani 1 1 d . . . . .
N11 N 0.5955(8) 1.3468(7) 0.3095(7) 0.067(2) Uani 1 1 d . . . . .
N12 N 0.6263(8) 1.1816(8) 0.0447(6) 0.068(2) Uani 1 1 d . . . . .
N13 N 0.3666(7) 1.0224(7) 0.1936(6) 0.053(2) Uani 1 1 d D . . . .
N14 N 0.2833(8) 1.3892(7) 0.1038(6) 0.064(2) Uani 1 1 d . . . . .
C1 C 0.9101(6) 0.9728(6) 0.2274(5) 0.0252(15) Uani 1 1 d . . . . .
C2 C 0.7129(6) 0.8419(6) 0.1711(5) 0.0239(15) Uani 1 1 d . . . . .
C3 C 0.6677(6) 0.7544(6) 0.2352(5) 0.0257(15) Uani 1 1 d . . . . .
C4 C 0.6860(6) 0.6224(5) 0.3928(5) 0.0235(15) Uani 1 1 d . . . . .
C5 C 0.7508(6) 0.5689(5) 0.4953(5) 0.0236(15) Uani 1 1 d . . . . .
C6 C 0.9663(6) 0.6118(5) 0.6245(5) 0.0231(15) Uani 1 1 d . . . . .
C7 C 1.0409(6) 0.5650(6) 0.7254(5) 0.0248(15) Uani 1 1 d . . . . .
C8 C 1.0171(7) 0.4866(6) 0.8075(6) 0.0338(17) Uani 1 1 d . . . . .
H8 H 0.9546 0.4600 0.8006 0.041 Uiso 1 1 calc R . . . .
C9 C 1.0861(8) 0.4485(7) 0.8988(6) 0.040(2) Uani 1 1 d . . . . .
H9 H 1.0716 0.3946 0.9535 0.048 Uiso 1 1 calc R . . . .
C10 C 1.1990(7) 0.5635(7) 0.8320(6) 0.046(2) Uani 1 1 d . . . . .
H10 H 1.2610 0.5897 0.8417 0.056 Uiso 1 1 calc R . . . .
C11 C 1.1344(7) 0.6026(7) 0.7382(6) 0.0370(19) Uani 1 1 d . . . . .
H11 H 1.1533 0.6540 0.6838 0.044 Uiso 1 1 calc R . . . .
C12 C 0.7117(8) 0.4848(7) 0.5732(7) 0.054(3) Uani 1 1 d . . . . .
H12A H 0.7413 0.4133 0.5530 0.081 Uiso 1 1 calc GR . . . .
H12B H 0.6258 0.5091 0.5740 0.081 Uiso 1 1 calc GR . . . .
H12C H 0.7427 0.4777 0.6426 0.081 Uiso 1 1 calc GR . . . .
C13 C 0.6043(7) 0.5827(6) 0.3565(6) 0.0363(18) Uani 1 1 d . . . . .
H13 H 0.5842 0.5237 0.3990 0.044 Uiso 1 1 calc R . . . .
C14 C 0.5526(8) 0.6315(7) 0.2564(7) 0.045(2) Uani 1 1 d . . . . .
H14 H 0.4966 0.6066 0.2308 0.054 Uiso 1 1 calc R . . . .
C15 C 0.5858(7) 0.7178(7) 0.1954(6) 0.0363(18) Uani 1 1 d . . . . .
H15 H 0.5530 0.7512 0.1275 0.044 Uiso 1 1 calc R . . . .
C16 C 0.6686(8) 0.8936(7) 0.0602(6) 0.049(2) Uani 1 1 d . . . . .
H16A H 0.6132 0.9681 0.0569 0.073 Uiso 1 1 calc GR . . . .
H16B H 0.6290 0.8488 0.0365 0.073 Uiso 1 1 calc GR . . . .
H16C H 0.7348 0.8973 0.0154 0.073 Uiso 1 1 calc DGR . . . .
C17 C 0.9580(6) 1.0634(6) 0.1762(5) 0.0261(15) Uani 1 1 d . . . . .
C18 C 0.9421(7) 1.1131(7) 0.0700(6) 0.042(2) Uani 1 1 d . . . . .
H18 H 0.8982 1.0918 0.0259 0.051 Uiso 1 1 calc R . . . .
C19 C 0.9928(8) 1.1954(7) 0.0299(7) 0.047(2) Uani 1 1 d . . . . .
H19 H 0.9812 1.2283 -0.0420 0.056 Uiso 1 1 calc R . . . .
C20 C 1.0734(7) 1.1799(6) 0.1897(6) 0.0376(19) Uani 1 1 d . . . . .
H20 H 1.1196 1.2014 0.2315 0.045 Uiso 1 1 calc R . . . .
C21 C 1.0258(6) 1.0977(6) 0.2369(6) 0.0310(17) Uani 1 1 d . . . . .
H21 H 1.0393 1.0656 0.3089 0.037 Uiso 1 1 calc R . . . .
C22 C 0.7512(7) 1.0070(6) 0.5519(6) 0.0344(18) Uani 1 1 d . . . . .
H22 H 0.6877 0.9841 0.5803 0.041 Uiso 1 1 calc R . . . .
C23 C 0.6387(9) 1.1907(7) 0.5844(8) 0.057(3) Uani 1 1 d . . . . .
H23A H 0.6040 1.2534 0.5269 0.085 Uiso 1 1 calc GR . . . .
H23B H 0.6614 1.2170 0.6415 0.085 Uiso 1 1 calc GR . . . .
H23C H 0.5811 1.1539 0.6088 0.085 Uiso 1 1 calc GR . . . .
C24 C 0.8370(8) 1.1553(8) 0.4997(8) 0.059(3) Uani 1 1 d . . . . .
H24A H 0.9026 1.0949 0.4819 0.089 Uiso 1 1 calc GR . . . .
H24B H 0.8644 1.1884 0.5488 0.089 Uiso 1 1 calc GR . . . .
H24C H 0.8054 1.2112 0.4365 0.089 Uiso 1 1 calc GR . . . .
C25 C 0.5930(6) 1.0590(6) 0.3225(5) 0.0224(14) Uani 1 1 d . . . . .
C26 C 0.3793(6) 1.2005(5) 0.3691(5) 0.0231(15) Uani 1 1 d . . . . .
C27 C 0.5508(7) 1.2898(6) 0.2841(6) 0.0339(18) Uani 1 1 d . . . . .
C28 C 0.5704(7) 1.1842(7) 0.1194(6) 0.0388(19) Uani 1 1 d . . . . .
C29 C 0.4049(6) 1.0878(6) 0.2097(5) 0.0294(16) Uani 1 1 d . . . . .
C30 C 0.3530(7) 1.3167(7) 0.1585(6) 0.0374(19) Uani 1 1 d . . . . .
O5 O 1.3109(18) 0.6167(13) 0.0897(19) 0.132(8) Uani 0.5 1 d . . P . .
H5A H 1.2985 0.5739 0.0561 0.198 Uiso 0.5 1 d R . P . .
H5B H 1.3469 0.6581 0.0578 0.198 Uiso 0.5 1 d R . P . .
O6 O 0.7619(6) 1.0961(7) -0.1212(6) 0.067(2) Uani 1 1 d . . . . .
H6A H 0.7176 1.0755 -0.1564 0.100 Uiso 1 1 d DG . . . .
H6B H 0.7190 1.1173 -0.0701 0.100 Uiso 1 1 d G . . . .
O7 O 1.1547(7) 0.7369(7) 0.2104(6) 0.088(3) Uani 1 1 d . . . . .
H7A H 1.1970 0.6784 0.1893 0.132 Uiso 1 1 d R . . . .
H7B H 1.1828 0.7877 0.1951 0.132 Uiso 1 1 d R . . . .

loop_
_atom_site_aniso_label
_atom_site_aniso_U_11
_atom_site_aniso_U_22
_atom_site_aniso_U_33
_atom_site_aniso_U_23
_atom_site_aniso_U_13
_atom_site_aniso_U_12
Ho1 0.01953(16) 0.01454(16) 0.01615(15) -0.00025(10) -0.00101(11) -0.00482(11)
Fe1 0.0202(5) 0.0208(5) 0.0155(5) 0.0002(4) -0.0009(4) -0.0041(4)
O1 0.034(3) 0.028(3) 0.023(3) 0.000(2) -0.004(2) -0.013(2)
O2 0.035(3) 0.018(3) 0.031(3) 0.004(2) -0.005(2) -0.010(2)
O3 0.035(3) 0.026(3) 0.033(3) -0.011(2) -0.001(2) -0.008(2)
O4 0.036(3) 0.021(3) 0.040(3) -0.003(2) 0.013(2) -0.006(2)
N1 0.032(3) 0.033(3) 0.015(3) 0.007(2) -0.003(2) -0.017(3)
N2 0.027(3) 0.021(3) 0.018(3) -0.001(2) 0.001(2) -0.007(2)
N3 0.022(3) 0.018(3) 0.023(3) -0.006(2) 0.003(2) -0.006(2)
N4 0.021(3) 0.016(3) 0.025(3) -0.003(2) 0.000(2) -0.002(2)
N5 0.022(3) 0.023(3) 0.025(3) 0.000(2) -0.001(2) -0.006(2)
N6 0.038(4) 0.046(4) 0.025(3) 0.008(3) -0.012(3) -0.002(3)
N7 0.050(4) 0.047(4) 0.044(4) 0.004(3) 0.000(3) -0.030(4)
N8 0.048(4) 0.026(4) 0.038(4) -0.009(3) 0.004(3) -0.014(3)
N9 0.032(3) 0.028(4) 0.021(3) -0.004(3) 0.000(3) -0.002(3)
N10 0.032(3) 0.023(3) 0.031(3) -0.006(3) 0.008(3) -0.009(3)
N11 0.083(6) 0.055(5) 0.082(6) -0.016(5) -0.004(5) -0.044(5)
N12 0.067(6) 0.105(7) 0.039(5) -0.022(5) 0.023(4) -0.036(5)
N13 0.075(6) 0.061(5) 0.038(4) -0.010(4) -0.005(4) -0.040(5)
N14 0.072(6) 0.055(5) 0.042(4) 0.012(4) -0.032(4) 0.000(4)
C1 0.026(4) 0.028(4) 0.023(4) -0.004(3) -0.003(3) -0.010(3)
C2 0.025(4) 0.026(4) 0.021(3) -0.004(3) -0.004(3) -0.008(3)
C3 0.028(4) 0.026(4) 0.024(4) -0.010(3) 0.002(3) -0.007(3)
C4 0.019(3) 0.020(4) 0.032(4) -0.007(3) 0.003(3) -0.007(3)
C5 0.025(4) 0.015(3) 0.029(4) 0.000(3) 0.001(3) -0.007(3)
C6 0.022(3) 0.022(4) 0.019(3) -0.002(3) 0.003(3) -0.002(3)
C7 0.022(4) 0.025(4) 0.021(4) -0.003(3) -0.003(3) -0.001(3)
C8 0.041(4) 0.033(4) 0.025(4) 0.004(3) -0.001(3) -0.015(4)
C9 0.051(5) 0.037(5) 0.024(4) 0.004(3) -0.002(4) -0.011(4)
C10 0.034(5) 0.060(6) 0.039(5) 0.008(4) -0.009(4) -0.018(4)
C11 0.032(4) 0.043(5) 0.030(4) 0.008(3) -0.008(3) -0.013(4)
C12 0.045(5) 0.051(5) 0.063(6) 0.021(5) -0.017(4) -0.031(4)
C13 0.037(4) 0.035(4) 0.044(5) -0.008(4) 0.001(4) -0.021(4)
C14 0.053(5) 0.052(5) 0.047(5) -0.014(4) -0.006(4) -0.035(5)
C15 0.040(4) 0.045(5) 0.031(4) -0.012(4) -0.006(3) -0.020(4)
C16 0.067(6) 0.053(5) 0.031(4) 0.006(4) -0.016(4) -0.034(5)
C17 0.029(4) 0.025(4) 0.022(4) 0.000(3) 0.000(3) -0.009(3)
C18 0.050(5) 0.047(5) 0.035(5) 0.002(4) -0.003(4) -0.030(4)
C19 0.058(6) 0.053(5) 0.032(4) 0.009(4) -0.003(4) -0.032(5)
C20 0.038(4) 0.039(5) 0.043(5) -0.008(4) -0.004(4) -0.022(4)
C21 0.033(4) 0.031(4) 0.027(4) 0.000(3) -0.003(3) -0.011(3)
C22 0.047(5) 0.037(5) 0.026(4) -0.006(3) 0.000(3) -0.022(4)
C23 0.073(7) 0.037(5) 0.055(6) -0.019(4) 0.011(5) -0.008(5)
C24 0.058(6) 0.048(6) 0.075(7) 0.000(5) -0.008(5) -0.030(5)
C25 0.023(3) 0.024(4) 0.019(3) -0.002(3) 0.000(3) -0.007(3)
C26 0.023(4) 0.018(4) 0.028(4) -0.002(3) -0.003(3) -0.008(3)
C27 0.034(4) 0.030(4) 0.036(4) -0.003(3) 0.004(3) -0.011(4)
C28 0.041(5) 0.046(5) 0.028(4) -0.005(4) 0.002(4) -0.015(4)
C29 0.032(4) 0.039(4) 0.018(4) -0.007(3) -0.003(3) -0.012(4)
C30 0.044(5) 0.040(5) 0.022(4) 0.002(3) -0.006(4) -0.010(4)
O5 0.141(17) 0.046(10) 0.23(2) -0.041(12) 0.042(17) -0.050(11)
O6 0.063(4) 0.091(5) 0.080(5) -0.055(4) 0.026(4) -0.050(4)
O7 0.086(6) 0.095(6) 0.080(5) 0.010(4) 0.036(4) -0.050(5)

loop_
_atom_type_symbol
_atom_type_description
_atom_type_scat_dispersion_real
_atom_type_scat_dispersion_imag
_atom_type_scat_source
C C 0.0033 0.0016 'International Tables Vol C Tables 4.2.6.8 and 6.1.1.4'
H H 0.0000 0.0000 'International Tables Vol C Tables 4.2.6.8 and 6.1.1.4'
Fe Fe 0.3463 0.8444 'International Tables Vol C Tables 4.2.6.8 and 6.1.1.4'
Ho Ho -0.2175 4.6783 'International Tables Vol C Tables 4.2.6.8 and 6.1.1.4'
N N 0.0061 0.0033 'International Tables Vol C Tables 4.2.6.8 and 6.1.1.4'
O O 0.0106 0.0060 'International Tables Vol C Tables 4.2.6.8 and 6.1.1.4'

loop_
_geom_angle_atom_site_label_1
_geom_angle_atom_site_label_2
_geom_angle_atom_site_label_3
_geom_angle
_geom_angle_site_symmetry_1
_geom_angle_site_symmetry_3
_geom_angle_publ_flag
O1 Ho1 N2 61.47(16) . . ?
O1 Ho1 N3 120.80(16) . . ?
O1 Ho1 N4 147.25(16) . . ?
O1 Ho1 N9 79.78(18) . . ?
O2 Ho1 O1 101.79(15) . . ?
O2 Ho1 O3 72.78(16) . . ?
O2 Ho1 N2 150.32(17) . . ?
O2 Ho1 N3 124.56(16) . . ?
O2 Ho1 N4 63.38(16) . . ?
O2 Ho1 N9 141.49(17) . . ?
O2 Ho1 N10 84.06(18) . 2_676 ?
O3 Ho1 O1 71.24(16) . . ?
O3 Ho1 N2 118.46(17) . . ?
O3 Ho1 N3 150.30(17) . . ?
O3 Ho1 N4 124.65(17) . . ?
O3 Ho1 N9 71.46(18) . . ?
O3 Ho1 N10 76.31(18) . 2_676 ?
O4 Ho1 O1 72.60(16) . . ?
O4 Ho1 O2 77.48(17) . . ?
O4 Ho1 O3 126.38(17) . . ?
O4 Ho1 N2 74.13(17) . . ?
O4 Ho1 N3 82.95(17) . . ?
O4 Ho1 N4 75.58(17) . . ?
O4 Ho1 N9 136.92(18) . . ?
O4 Ho1 N10 142.97(18) . 2_676 ?
N3 Ho1 N2 60.20(17) . . ?
N4 Ho1 N2 116.40(17) . . ?
N4 Ho1 N3 61.62(17) . . ?
N9 Ho1 N2 63.68(17) . . ?
N9 Ho1 N3 83.64(18) . . ?
N9 Ho1 N4 130.67(18) . . ?
N10 Ho1 O1 143.36(17) 2_676 . ?
N10 Ho1 N2 124.43(19) 2_676 . ?
N10 Ho1 N3 81.57(18) 2_676 . ?
N10 Ho1 N4 67.46(18) 2_676 . ?
N10 Ho1 N9 74.09(19) 2_676 . ?
C25 Fe1 C27 92.3(3) . . ?
C25 Fe1 C28 90.6(3) . . ?
C25 Fe1 C29 84.7(3) . . ?
C25 Fe1 C30 174.7(3) . . ?
C26 Fe1 C25 89.6(3) . . ?
C26 Fe1 C27 90.0(3) . . ?
C26 Fe1 C28 179.7(3) . . ?
C26 Fe1 C29 89.7(3) . . ?
C26 Fe1 C30 92.3(3) . . ?
C28 Fe1 C27 89.7(3) . . ?
C28 Fe1 C29 90.5(3) . . ?
C28 Fe1 C30 87.4(3) . . ?
C29 Fe1 C27 177.1(3) . . ?
C29 Fe1 C30 90.3(3) . . ?
C30 Fe1 C27 92.6(3) . . ?
C1 O1 Ho1 124.8(4) . . ?
C6 O2 Ho1 121.1(4) . . ?
C22 O3 Ho1 127.4(5) . . ?
Ho1 O4 H4A 124.9 . . ?
Ho1 O4 H4B 126.0 . . ?
H4A O4 H4B 108.3 . . ?
N2 N1 H1 121.7 . . ?
C1 N1 H1 121.7 . . ?
C1 N1 N2 116.5(5) . . ?
N1 N2 Ho1 114.9(4) . . ?
C2 N2 Ho1 123.9(4) . . ?
C2 N2 N1 119.5(5) . . ?
C3 N3 Ho1 122.6(4) . . ?
C3 N3 C4 118.5(6) . . ?
C4 N3 Ho1 118.5(4) . . ?
N5 N4 Ho1 117.4(4) . . ?
C5 N4 Ho1 120.4(4) . . ?
C5 N4 N5 116.6(5) . . ?
C6 N5 N4 109.8(5) . . ?
C9 N6 H6 119.2 . . ?
C10 N6 H6 119.2 . . ?
C10 N6 C9 121.7(7) . . ?
C19 N7 C20 116.3(7) . . ?
C22 N8 C23 121.6(7) . . ?
C22 N8 C24 120.9(7) . . ?
C23 N8 C24 117.4(7) . . ?
C25 N9 Ho1 169.1(5) . . ?
C26 N10 Ho1 167.7(6) . 2_676 ?
O1 C1 N1 120.2(6) . . ?
O1 C1 C17 121.9(6) . . ?
N1 C1 C17 117.9(6) . . ?
N2 C2 C3 114.4(6) . . ?
N2 C2 C16 125.9(6) . . ?
C16 C2 C3 119.7(6) . . ?
N3 C3 C2 115.9(6) . . ?
N3 C3 C15 121.7(7) . . ?
C15 C3 C2 122.4(6) . . ?
N3 C4 C5 116.1(6) . . ?
N3 C4 C13 121.8(6) . . ?
C13 C4 C5 122.0(6) . . ?
N4 C5 C4 114.9(6) . . ?
N4 C5 C12 125.0(6) . . ?
C4 C5 C12 120.0(6) . . ?
O2 C6 N5 127.4(6) . . ?
O2 C6 C7 117.7(6) . . ?
N5 C6 C7 114.8(6) . . ?
C8 C7 C6 122.0(6) . . ?
C11 C7 C6 119.3(6) . . ?
C11 C7 C8 118.6(6) . . ?
C7 C8 H8 120.1 . . ?
C9 C8 C7 119.8(7) . . ?
C9 C8 H8 120.1 . . ?
N6 C9 C8 120.0(7) . . ?
N6 C9 H9 120.0 . . ?
C8 C9 H9 120.0 . . ?
N6 C10 H10 119.7 . . ?
N6 C10 C11 120.6(8) . . ?
C11 C10 H10 119.7 . . ?
C7 C11 H11 120.4 . . ?
C10 C11 C7 119.3(7) . . ?
C10 C11 H11 120.4 . . ?
C5 C12 H12A 109.5 . . ?
C5 C12 H12B 109.5 . . ?
C5 C12 H12C 109.5 . . ?
H12A C12 H12B 109.5 . . ?
H12A C12 H12C 109.5 . . ?
H12B C12 H12C 109.5 . . ?
C4 C13 H13 120.3 . . ?
C4 C13 C14 119.4(7) . . ?
C14 C13 H13 120.3 . . ?
C13 C14 H14 120.7 . . ?
C15 C14 C13 118.6(7) . . ?
C15 C14 H14 120.7 . . ?
C3 C15 C14 119.8(7) . . ?
C3 C15 H15 120.1 . . ?
C14 C15 H15 120.1 . . ?
C2 C16 H16A 109.5 . . ?
C2 C16 H16B 109.5 . . ?
C2 C16 H16C 109.5 . . ?
H16A C16 H16B 109.5 . . ?
H16A C16 H16C 109.5 . . ?
H16B C16 H16C 109.5 . . ?
C18 C17 C1 123.4(6) . . ?
C18 C17 C21 117.7(7) . . ?
C21 C17 C1 118.8(6) . . ?
C17 C18 H18 120.6 . . ?
C17 C18 C19 118.7(8) . . ?
C19 C18 H18 120.6 . . ?
N7 C19 C18 124.5(8) . . ?
N7 C19 H19 117.8 . . ?
C18 C19 H19 117.8 . . ?
N7 C20 H20 118.3 . . ?
N7 C20 C21 123.5(7) . . ?
C21 C20 H20 118.3 . . ?
C17 C21 H21 120.3 . . ?
C20 C21 C17 119.3(7) . . ?
C20 C21 H21 120.3 . . ?
O3 C22 N8 124.3(7) . . ?
O3 C22 H22 117.9 . . ?
N8 C22 H22 117.9 . . ?
N8 C23 H23A 109.5 . . ?
N8 C23 H23B 109.5 . . ?
N8 C23 H23C 109.5 . . ?
H23A C23 H23B 109.5 . . ?
H23A C23 H23C 109.5 . . ?
H23B C23 H23C 109.5 . . ?
N8 C24 H24A 109.5 . . ?
N8 C24 H24B 109.5 . . ?
N8 C24 H24C 109.5 . . ?
H24A C24 H24B 109.5 . . ?
H24A C24 H24C 109.5 . . ?
H24B C24 H24C 109.5 . . ?
N9 C25 Fe1 174.6(6) . . ?
N10 C26 Fe1 177.3(6) . . ?
N11 C27 Fe1 178.7(8) . . ?
N12 C28 Fe1 178.8(9) . . ?
N13 C29 Fe1 176.5(7) . . ?
N14 C30 Fe1 177.1(8) . . ?
H5A O5 H5B 115.4 . . ?
H6A O6 H6B 104.4 . . ?
H7A O7 H7B 112.5 . . ?

loop_
_geom_bond_atom_site_label_1
_geom_bond_atom_site_label_2
_geom_bond_distance
_geom_bond_site_symmetry_2
_geom_bond_publ_flag
Ho1 O1 2.439(5) . ?
Ho1 O2 2.347(5) . ?
Ho1 O3 2.360(5) . ?
Ho1 O4 2.337(5) . ?
Ho1 N2 2.624(5) . ?
Ho1 N3 2.565(5) . ?
Ho1 N4 2.545(5) . ?
Ho1 N9 2.480(6) . ?
Ho1 N10 2.431(6) 2_676 ?
Fe1 C25 1.925(7) . ?
Fe1 C26 1.922(7) . ?
Fe1 C27 1.939(8) . ?
Fe1 C28 1.927(8) . ?
Fe1 C29 1.934(8) . ?
Fe1 C30 1.935(8) . ?
O1 C1 1.240(8) . ?
O2 C6 1.270(8) . ?
O3 C22 1.244(9) . ?
O4 H4A 0.8445 . ?
O4 H4B 0.8454 . ?
N1 H1 0.8600 . ?
N1 N2 1.372(7) . ?
N1 C1 1.352(8) . ?
N2 C2 1.281(8) . ?
N3 C3 1.348(8) . ?
N3 C4 1.351(8) . ?
N4 N5 1.400(7) . ?
N4 C5 1.286(8) . ?
N5 C6 1.312(9) . ?
N6 H6 0.8600 . ?
N6 C9 1.330(10) . ?
N6 C10 1.330(10) . ?
N7 C19 1.321(10) . ?
N7 C20 1.338(10) . ?
N8 C22 1.317(9) . ?
N8 C23 1.453(10) . ?
N8 C24 1.456(11) . ?
N9 C25 1.147(8) . ?
N10 Ho1 2.431(6) 2_676 ?
N10 C26 1.153(8) . ?
N11 C27 1.145(10) . ?
N12 C28 1.144(10) . ?
N13 C29 1.142(10) . ?
N14 C30 1.146(10) . ?
C1 C17 1.483(9) . ?
C2 C3 1.484(9) . ?
C2 C16 1.482(10) . ?
C3 C15 1.376(10) . ?
C4 C5 1.472(9) . ?
C4 C13 1.379(10) . ?
C5 C12 1.491(10) . ?
C6 C7 1.502(9) . ?
C7 C8 1.386(10) . ?
C7 C11 1.381(10) . ?
C8 H8 0.9300 . ?
C8 C9 1.370(10) . ?
C9 H9 0.9300 . ?
C10 H10 0.9300 . ?
C10 C11 1.370(10) . ?
C11 H11 0.9300 . ?
C12 H12A 0.9600 . ?
C12 H12B 0.9600 . ?
C12 H12C 0.9600 . ?
C13 H13 0.9300 . ?
C13 C14 1.382(11) . ?
C14 H14 0.9300 . ?
C14 C15 1.378(11) . ?
C15 H15 0.9300 . ?
C16 H16A 0.9600 . ?
C16 H16B 0.9600 . ?
C16 H16C 0.9600 . ?
C17 C18 1.376(10) . ?
C17 C21 1.381(10) . ?
C18 H18 0.9300 . ?
C18 C19 1.383(11) . ?
C19 H19 0.9300 . ?
C20 H20 0.9300 . ?
C20 C21 1.378(10) . ?
C21 H21 0.9300 . ?
C22 H22 0.9300 . ?
C23 H23A 0.9600 . ?
C23 H23B 0.9600 . ?
C23 H23C 0.9600 . ?
C24 H24A 0.9600 . ?
C24 H24B 0.9600 . ?
C24 H24C 0.9600 . ?
O5 H5A 0.8239 . ?
O5 H5B 0.8236 . ?
O6 H6A 0.8510 . ?
O6 H6B 0.8487 . ?
O7 H7A 0.8490 . ?
O7 H7B 0.8147 . ?

loop_
_geom_torsion_atom_site_label_1
_geom_torsion_atom_site_label_2
_geom_torsion_atom_site_label_3
_geom_torsion_atom_site_label_4
_geom_torsion
_geom_torsion_site_symmetry_1
_geom_torsion_site_symmetry_2
_geom_torsion_site_symmetry_3
_geom_torsion_site_symmetry_4
_geom_torsion_publ_flag
Ho1 O1 C1 N1 -13.5(9) . . . . ?
Ho1 O1 C1 C17 166.0(5) . . . . ?
Ho1 O2 C6 N5 6.2(9) . . . . ?
Ho1 O2 C6 C7 -171.0(4) . . . . ?
Ho1 O3 C22 N8 -139.4(6) . . . . ?
Ho1 N2 C2 C3 -13.3(8) . . . . ?
Ho1 N2 C2 C16 167.2(6) . . . . ?
Ho1 N3 C3 C2 14.2(8) . . . . ?
Ho1 N3 C3 C15 -167.4(5) . . . . ?
Ho1 N3 C4 C5 -14.4(7) . . . . ?
Ho1 N3 C4 C13 167.6(5) . . . . ?
Ho1 N4 N5 C6 -8.3(6) . . . . ?
Ho1 N4 C5 C4 29.7(8) . . . . ?
Ho1 N4 C5 C12 -148.9(6) . . . . ?
O1 C1 C17 C18 172.1(7) . . . . ?
O1 C1 C17 C21 -5.5(10) . . . . ?
O2 C6 C7 C8 156.6(7) . . . . ?
O2 C6 C7 C11 -21.9(10) . . . . ?
N1 N2 C2 C3 -177.6(6) . . . . ?
N1 N2 C2 C16 3.0(11) . . . . ?
N1 C1 C17 C18 -8.4(11) . . . . ?
N1 C1 C17 C21 174.0(6) . . . . ?
N2 N1 C1 O1 0.9(9) . . . . ?
N2 N1 C1 C17 -178.7(6) . . . . ?
N2 C2 C3 N3 -0.5(9) . . . . ?
N2 C2 C3 C15 -178.9(7) . . . . ?
N3 C3 C15 C14 -2.3(12) . . . . ?
N3 C4 C5 N4 -9.4(9) . . . . ?
N3 C4 C5 C12 169.3(7) . . . . ?
N3 C4 C13 C14 2.5(11) . . . . ?
N4 N5 C6 O2 2.0(9) . . . . ?
N4 N5 C6 C7 179.2(5) . . . . ?
N5 N4 C5 C4 -177.4(5) . . . . ?
N5 N4 C5 C12 3.9(10) . . . . ?
N5 C6 C7 C8 -20.9(10) . . . . ?
N5 C6 C7 C11 160.6(7) . . . . ?
N6 C10 C11 C7 1.2(13) . . . . ?
N7 C20 C21 C17 0.7(12) . . . . ?
C1 N1 N2 Ho1 10.1(7) . . . . ?
C1 N1 N2 C2 175.8(6) . . . . ?
C1 C17 C18 C19 -178.7(7) . . . . ?
C1 C17 C21 C20 178.4(7) . . . . ?
C2 C3 C15 C14 176.0(7) . . . . ?
C3 N3 C4 C5 172.5(6) . . . . ?
C3 N3 C4 C13 -5.5(10) . . . . ?
C4 N3 C3 C2 -173.0(6) . . . . ?
C4 N3 C3 C15 5.5(10) . . . . ?
C4 C13 C14 C15 0.8(12) . . . . ?
C5 N4 N5 C6 -161.9(6) . . . . ?
C5 C4 C13 C14 -175.4(7) . . . . ?
C6 C7 C8 C9 -178.5(7) . . . . ?
C6 C7 C11 C10 177.2(7) . . . . ?
C7 C8 C9 N6 1.5(12) . . . . ?
C8 C7 C11 C10 -1.4(11) . . . . ?
C9 N6 C10 C11 0.3(13) . . . . ?
C10 N6 C9 C8 -1.6(12) . . . . ?
C11 C7 C8 C9 0.0(11) . . . . ?
C13 C4 C5 N4 168.6(6) . . . . ?
C13 C4 C5 C12 -12.7(11) . . . . ?
C13 C14 C15 C3 -0.8(12) . . . . ?
C16 C2 C3 N3 179.0(7) . . . . ?
C16 C2 C3 C15 0.6(11) . . . . ?
C17 C18 C19 N7 0.1(14) . . . . ?
C18 C17 C21 C20 0.6(11) . . . . ?
C19 N7 C20 C21 -1.6(12) . . . . ?
C20 N7 C19 C18 1.2(14) . . . . ?
C21 C17 C18 C19 -1.0(12) . . . . ?
C23 N8 C22 O3 178.6(7) . . . . ?
C24 N8 C22 O3 3.2(12) . . . . ?
